data_2242189
loop_
_publ_author_name
'Jiajaroen, Suwadee'
'Chainok, Kittipong'
'Kielar, Filip'

_publ_section_title
;
 Crystal structure of
 (<i>E</i>)-<i>N</i>'-(3-fluoro-2-hydroxybenzylidene)isonicotinohydrazide
;
_journal_coeditor_code SU5379
_journal_issue 8
_journal_name_full 'Acta Crystallographica Section E'
_journal_page_first 1151
_journal_page_last 1153
_journal_paper_doi 10.1107/S2056989017009926
_journal_volume 73
_journal_year 2017
_chemical_formula_iupac 'C13 H10 F N3 O2'
_chemical_formula_moiety 'C13 H10 F N3 O2'
_chemical_formula_sum 'C13 H10 F N3 O2'
_chemical_formula_weight 259.24
_chemical_name_systematic
;
(<i>E</i>)-<i>N</i>'-(3-Fluoro-2-hydroxybenzylidene)isonicotinohydrazide
;
_space_group_crystal_system monoclinic
_space_group_IT_number 14
_space_group_name_Hall '-P 2ybc'
_space_group_name_H-M_alt 'P 1 21/c 1'
_symmetry_space_group_name_Hall '-P 2ybc'
_symmetry_space_group_name_H-M 'P 1 21/c 1'
_atom_sites_solution_hydrogens geom
_atom_sites_solution_primary direct
_atom_sites_solution_secondary difmap
_audit_creation_method
;
Olex2 1.2
(compiled 2015.09.30 svn.r3233 for OlexSys, GUI svn.r5103)
;
_cell_angle_alpha 90
_cell_angle_beta 92.397(2)
_cell_angle_gamma 90
_cell_formula_units_Z 4
_cell_length_a 7.8555(3)
_cell_length_b 10.2748(5)
_cell_length_c 14.9390(7)
_cell_measurement_reflns_used 5896
_cell_measurement_temperature 296
_cell_measurement_theta_max 26.206
_cell_measurement_theta_min 3.267
_cell_volume 1204.73(9)
_computing_cell_refinement
;
SAINT (Bruker, 2016)
;
_computing_data_collection
;
APEX3 (Bruker, 2016)
;
_computing_data_reduction
;
SAINT (Bruker, 2016)
;
_computing_molecular_graphics
;
<i>OLEX2</i> (Dolomanov <i>et al.</i>,  2009)
;
_computing_publication_material
;
<i>OLEX2</i> (Dolomanov <i>et al.</i>,  2009)
;
_computing_structure_refinement
;
SHELXL2016 (Sheldrick, 2015b)
;
_computing_structure_solution
;
SHELXT (Sheldrick, 2015a)
;
_diffrn_ambient_temperature 296.0
_diffrn_detector_area_resol_mean 10.5
_diffrn_measured_fraction_theta_full 0.999
_diffrn_measured_fraction_theta_max 0.999
_diffrn_measurement_device 'four-circle Kappa diffractometer'
_diffrn_measurement_device_type 'Bruker D8 QUEST CMOS'
_diffrn_measurement_method '\f and \w scans'
_diffrn_radiation_monochromator 'graphite Double Bounce Multilayer Mirror'
_diffrn_radiation_type MoK\a
_diffrn_radiation_wavelength 0.71073
_diffrn_reflns_av_R_equivalents 0.0450
_diffrn_reflns_limit_h_max 9
_diffrn_reflns_limit_h_min -9
_diffrn_reflns_limit_k_max 12
_diffrn_reflns_limit_k_min -12
_diffrn_reflns_limit_l_max 18
_diffrn_reflns_limit_l_min -18
_diffrn_reflns_number 22872
_diffrn_reflns_theta_full 25.242
_diffrn_reflns_theta_max 26.395
_diffrn_reflns_theta_min 3.266
_diffrn_standards_number 0
_exptl_absorpt_coefficient_mu 0.110
_exptl_absorpt_correction_T_max 0.7454
_exptl_absorpt_correction_T_min 0.6995
_exptl_absorpt_correction_type multi-scan
_exptl_absorpt_process_details
;
(SADABS; Bruker, 2016)
;
_exptl_crystal_colour 'light colourless'
_exptl_crystal_density_diffrn 1.429
_exptl_crystal_description rod
_exptl_crystal_F_000 536
_exptl_crystal_size_max 0.28
_exptl_crystal_size_mid 0.14
_exptl_crystal_size_min 0.14
_refine_diff_density_max 0.156
_refine_diff_density_min -0.166
_refine_ls_extinction_method none
_refine_ls_goodness_of_fit_ref 1.043
_refine_ls_hydrogen_treatment constr
_refine_ls_matrix_type full
_refine_ls_number_parameters 173
_refine_ls_number_reflns 2475
_refine_ls_number_restraints 0
_refine_ls_restrained_S_all 1.043
_refine_ls_R_factor_all 0.0623
_refine_ls_R_factor_gt 0.0378
_refine_ls_shift/su_max 0.000
_refine_ls_shift/su_mean 0.000
_refine_ls_structure_factor_coef Fsqd
_refine_ls_weighting_details 'w=1/[\s^2^(Fo^2^)+(0.0468P)^2^+0.1698P] where P=(Fo^2^+2Fc^2^)/3'
_refine_ls_weighting_scheme calc
_refine_ls_wR_factor_gt 0.0885
_refine_ls_wR_factor_ref 0.1001
_reflns_number_gt 1769
_reflns_number_total 2475
_reflns_threshold_expression 'I > 2\s(I)'
_cod_data_source_file su5379sup1.cif
_cod_data_source_block I
_cod_database_code 2242189
_shelx_space_group_comment
;
The symmetry employed for this shelxl refinement is uniquely defined
by the following loop, which should always be used as a source of
symmetry information in preference to the above space-group names.
They are only intended as comments.
;
_shelx_estimated_absorpt_t_min 0.970
_shelx_estimated_absorpt_t_max 0.985

loop_
_space_group_symop_operation_xyz
'x, y, z'
'-x, y+1/2, -z+1/2'
'-x, -y, -z'
'x, -y-1/2, z-1/2'

loop_
_atom_site_type_symbol
_atom_site_label
_atom_site_fract_x
_atom_site_fract_y
_atom_site_fract_z
_atom_site_U_iso_or_equiv
_atom_site_adp_type
_atom_site_calc_flag
_atom_site_occupancy
F F1 0.04982(16) 0.68426(11) 0.21940(6) 0.0860(4) Uani d 1
O O1 0.42340(15) 0.25717(10) 0.46852(6) 0.0554(3) Uani d 1
O O2 0.19539(16) 0.52442(11) 0.33911(7) 0.0600(3) Uani d 1
H H2O 0.2346 0.4824 0.3818 0.090 Uiso calc 1
N N1 0.63170(16) 0.03844(11) 0.75111(8) 0.0441(3) Uani d 1
N N2 0.34254(15) 0.40224(11) 0.57234(7) 0.0403(3) Uani d 1
H H2N 0.3409 0.4242 0.6279 0.048 Uiso calc 1
N N3 0.27004(15) 0.47948(11) 0.50651(8) 0.0399(3) Uani d 1
C C1 0.6525(2) 0.01892(14) 0.66412(10) 0.0468(4) Uani d 1
H H1 0.7160 -0.0527 0.6473 0.056 Uiso calc 1
C C2 0.58528(18) 0.09868(13) 0.59763(9) 0.0412(3) Uani d 1
H H2B 0.6029 0.0803 0.5378 0.049 Uiso calc 1
C C3 0.49156(17) 0.20612(12) 0.62066(8) 0.0351(3) Uani d 1
C C4 0.4691(2) 0.22719(14) 0.71071(9) 0.0446(4) Uani d 1
H H4 0.4061 0.2981 0.7293 0.054 Uiso calc 1
C C5 0.5408(2) 0.14213(14) 0.77255(9) 0.0463(4) Uani d 1
H H5 0.5248 0.1581 0.8329 0.056 Uiso calc 1
C C6 0.41696(18) 0.28991(13) 0.54677(9) 0.0386(3) Uani d 1
C C7 0.18964(18) 0.58148(13) 0.52892(9) 0.0388(3) Uani d 1
H H7 0.1809 0.6025 0.5891 0.047 Uiso calc 1
C C8 0.11173(17) 0.66478(13) 0.46000(9) 0.0369(3) Uani d 1
C C9 0.11849(19) 0.63208(13) 0.36907(9) 0.0415(3) Uani d 1
C C10 0.0421(2) 0.71659(16) 0.30725(10) 0.0524(4) Uani d 1
C C11 -0.0379(2) 0.82835(16) 0.33089(11) 0.0575(5) Uani d 1
H H11 -0.0862 0.8831 0.2872 0.069 Uiso calc 1
C C12 -0.0460(2) 0.85917(15) 0.42025(11) 0.0541(4) Uani d 1
H H12 -0.1014 0.9346 0.4374 0.065 Uiso calc 1
C C13 0.02768(19) 0.77830(14) 0.48399(10) 0.0468(4) Uani d 1
H H13 0.0214 0.7996 0.5443 0.056 Uiso calc 1

loop_
_atom_site_aniso_label
_atom_site_aniso_U_11
_atom_site_aniso_U_22
_atom_site_aniso_U_33
_atom_site_aniso_U_12
_atom_site_aniso_U_13
_atom_site_aniso_U_23
F1 0.1259(10) 0.0961(8) 0.0341(5) 0.0010(7) -0.0206(5) 0.0070(5)
O1 0.0834(8) 0.0553(7) 0.0275(5) 0.0052(6) 0.0002(5) 0.0019(5)
O2 0.0887(9) 0.0545(7) 0.0356(6) 0.0095(6) -0.0102(6) -0.0071(5)
N1 0.0577(8) 0.0394(7) 0.0347(6) 0.0017(6) -0.0025(5) 0.0029(5)
N2 0.0548(7) 0.0375(6) 0.0279(6) -0.0019(5) -0.0078(5) 0.0044(5)
N3 0.0493(7) 0.0360(6) 0.0336(6) -0.0058(5) -0.0088(5) 0.0069(5)
C1 0.0592(10) 0.0391(8) 0.0422(8) 0.0079(7) 0.0015(7) -0.0014(6)
C2 0.0530(9) 0.0413(8) 0.0293(7) -0.0019(7) 0.0027(6) -0.0033(6)
C3 0.0411(7) 0.0334(7) 0.0304(7) -0.0078(6) -0.0014(5) 0.0006(5)
C4 0.0631(10) 0.0387(8) 0.0320(7) 0.0094(7) 0.0016(6) -0.0010(6)
C5 0.0682(10) 0.0433(8) 0.0273(7) 0.0049(7) 0.0003(7) -0.0001(6)
C6 0.0477(8) 0.0391(8) 0.0287(7) -0.0074(6) -0.0012(6) 0.0042(6)
C7 0.0472(8) 0.0397(7) 0.0291(7) -0.0090(7) -0.0049(6) 0.0027(6)
C8 0.0391(7) 0.0361(7) 0.0348(7) -0.0090(6) -0.0046(6) 0.0042(6)
C9 0.0498(9) 0.0391(7) 0.0347(7) -0.0084(7) -0.0069(6) 0.0019(6)
C10 0.0639(10) 0.0603(10) 0.0318(7) -0.0106(8) -0.0127(7) 0.0084(7)
C11 0.0568(10) 0.0530(10) 0.0610(11) -0.0064(8) -0.0178(8) 0.0228(8)
C12 0.0529(9) 0.0446(9) 0.0641(11) 0.0022(7) -0.0057(8) 0.0082(8)
C13 0.0511(9) 0.0451(8) 0.0440(8) -0.0039(7) -0.0012(7) 0.0001(7)

loop_
_atom_type_symbol
_atom_type_description
_atom_type_scat_dispersion_real
_atom_type_scat_dispersion_imag
_atom_type_scat_source
C C 0.0033 0.0016 'International Tables Vol C Tables 4.2.6.8 and 6.1.1.4'
H H 0.0000 0.0000 'International Tables Vol C Tables 4.2.6.8 and 6.1.1.4'
F F 0.0171 0.0103 'International Tables Vol C Tables 4.2.6.8 and 6.1.1.4'
N N 0.0061 0.0033 'International Tables Vol C Tables 4.2.6.8 and 6.1.1.4'
O O 0.0106 0.0060 'International Tables Vol C Tables 4.2.6.8 and 6.1.1.4'

loop_
_geom_angle_atom_site_label_1
_geom_angle_atom_site_label_2
_geom_angle_atom_site_label_3
_geom_angle
C9 O2 H2O 109.5
C5 N1 C1 116.42(12)
N3 N2 H2N 121.2
C6 N2 H2N 121.2
C6 N2 N3 117.53(11)
C7 N3 N2 118.90(12)
N1 C1 H1 118.1
N1 C1 C2 123.77(13)
C2 C1 H1 118.1
C1 C2 H2B 120.3
C1 C2 C3 119.32(12)
C3 C2 H2B 120.3
C2 C3 C4 117.38(12)
C2 C3 C6 118.19(12)
C4 C3 C6 124.40(13)
C3 C4 H4 120.4
C5 C4 C3 119.28(13)
C5 C4 H4 120.4
N1 C5 C4 123.83(13)
N1 C5 H5 118.1
C4 C5 H5 118.1
O1 C6 N2 122.72(12)
O1 C6 C3 121.11(13)
N2 C6 C3 116.17(11)
N3 C7 H7 120.1
N3 C7 C8 119.74(12)
C8 C7 H7 120.1
C9 C8 C7 120.86(13)
C13 C8 C7 120.01(12)
C13 C8 C9 119.13(13)
O2 C9 C8 123.69(12)
O2 C9 C10 118.77(13)
C10 C9 C8 117.54(14)
F1 C10 C9 117.07(15)
F1 C10 C11 119.78(14)
C11 C10 C9 123.15(14)
C10 C11 H11 120.5
C10 C11 C12 119.08(14)
C12 C11 H11 120.5
C11 C12 H12 120.1
C13 C12 C11 119.86(15)
C13 C12 H12 120.1
C8 C13 H13 119.4
C12 C13 C8 121.22(14)
C12 C13 H13 119.4

loop_
_geom_bond_atom_site_label_1
_geom_bond_atom_site_label_2
_geom_bond_distance
F1 C10 1.3576(18)
O1 C6 1.2195(16)
O2 H2O 0.8200
O2 C9 1.3459(18)
N1 C1 1.3317(19)
N1 C5 1.3290(18)
N2 H2N 0.8600
N2 N3 1.3692(15)
N2 C6 1.3559(18)
N3 C7 1.2756(18)
C1 H1 0.9300
C1 C2 1.376(2)
C2 H2B 0.9300
C2 C3 1.3784(19)
C3 C4 1.3813(18)
C3 C6 1.4997(18)
C4 H4 0.9300
C4 C5 1.3753(19)
C5 H5 0.9300
C7 H7 0.9300
C7 C8 1.4541(19)
C8 C9 1.4026(19)
C8 C13 1.394(2)
C9 C10 1.386(2)
C10 C11 1.362(2)
C11 H11 0.9300
C11 C12 1.376(2)
C12 H12 0.9300
C12 C13 1.373(2)
C13 H13 0.9300

loop_
_geom_hbond_atom_site_label_D
_geom_hbond_atom_site_label_H
_geom_hbond_atom_site_label_A
_geom_hbond_site_symmetry_A
_geom_hbond_distance_DH
_geom_hbond_distance_HA
_geom_hbond_distance_DA
_geom_hbond_angle_DHA
O2 H2O N3 . 0.82 1.87 2.5862(14) 145
N2 H2N N1 2_656 0.86 2.16 2.9851(16) 161
C4 H4 N1 2_656 0.93 2.51 3.3492(18) 151
C5 H5 O1 4_566 0.93 2.37 3.2738(17) 163

loop_
_geom_torsion_atom_site_label_1
_geom_torsion_atom_site_label_2
_geom_torsion_atom_site_label_3
_geom_torsion_atom_site_label_4
_geom_torsion
F1 C10 C11 C12 179.40(15)
O2 C9 C10 F1 0.2(2)
O2 C9 C10 C11 -179.55(14)
N1 C1 C2 C3 0.5(2)
N2 N3 C7 C8 -179.99(11)
N3 N2 C6 O1 1.1(2)
N3 N2 C6 C3 -178.64(11)
N3 C7 C8 C9 2.3(2)
N3 C7 C8 C13 -178.24(12)
C1 N1 C5 C4 0.2(2)
C1 C2 C3 C4 -0.5(2)
C1 C2 C3 C6 -178.83(13)
C2 C3 C4 C5 0.4(2)
C2 C3 C6 O1 7.5(2)
C2 C3 C6 N2 -172.75(12)
C3 C4 C5 N1 -0.3(2)
C4 C3 C6 O1 -170.67(14)
C4 C3 C6 N2 9.1(2)
C5 N1 C1 C2 -0.3(2)
C6 N2 N3 C7 175.56(12)
C6 C3 C4 C5 178.64(13)
C7 C8 C9 O2 -0.1(2)
C7 C8 C9 C10 -179.69(13)
C7 C8 C13 C12 179.56(13)
C8 C9 C10 F1 179.79(13)
C8 C9 C10 C11 0.1(2)
C9 C8 C13 C12 -1.0(2)
C9 C10 C11 C12 -0.9(3)
C10 C11 C12 C13 0.8(2)
C11 C12 C13 C8 0.1(2)
C13 C8 C9 O2 -179.55(13)
C13 C8 C9 C10 0.8(2)

_cod_database_fobs_code 2242189
